data_4300043
loop_
_publ_author_name
'Eva M. Barranco'
'Olga Crespo'
'M. Concepci\'on Gimeno'
'Antonio Laguna'
'Peter G. Jones'
'Birte Ahrens'

_publ_section_title
;
Gold and Silver Complexes with the Ferrocenyl Phosphine FcCH2PPh2 [Fc =
(\h5-C5H5)Fe(\h5-C5H4)]
;
_journal_name_full 'Inorganic Chemistry'
_journal_page_first 680
_journal_page_last 687
_journal_paper_doi 10.1021/ic9905446
_journal_volume 39
_journal_year 2000
_chemical_formula_sum 'C47 H44 Au Cl3 Fe2 O4 P2'
_chemical_formula_weight 1149.78
_space_group_IT_number 2
_symmetry_cell_setting triclinic
_symmetry_space_group_name_Hall '-P 1'
_symmetry_space_group_name_H-M 'P -1'
_atom_sites_solution_hydrogens geom
_atom_sites_solution_primary Patterson
_atom_sites_solution_secondary difmap
_audit_creation_method SHELXL-97
_cell_angle_alpha 86.587(12)
_cell_angle_beta 89.573(14)
_cell_angle_gamma 77.154(14)
_cell_formula_units_Z 1
_cell_length_a 9.0828(18)
_cell_length_b 9.5568(16)
_cell_length_c 13.501(2)
_cell_measurement_reflns_used 63
_cell_measurement_temperature 173(2)
_cell_measurement_theta_max 11.5
_cell_measurement_theta_min 4
_cell_volume 1140.5(3)
_computing_cell_refinement 'Siemens XSCANS'
_computing_data_collection 'Siemens XSCANS'
_computing_data_reduction 'Siemens XSCANS'
_computing_molecular_graphics 'Siemens XP'
_computing_publication_material SHELXL-93
_computing_structure_refinement 'SHELXL-97 (Sheldrick, 1997)'
_computing_structure_solution 'SHELXS-97 (Sheldrick, 1990)'
_diffrn_ambient_temperature 173(2)
_diffrn_measured_fraction_theta_full 0.997
_diffrn_measured_fraction_theta_max 0.997
_diffrn_measurement_device_type /w-scans
_diffrn_radiation_monochromator graphite
_diffrn_radiation_source 'fine-focus sealed tube'
_diffrn_radiation_type MoK\a
_diffrn_radiation_wavelength 0.71073
_diffrn_reflns_av_R_equivalents 0.0337
_diffrn_reflns_av_sigmaI/netI 0.0758
_diffrn_reflns_limit_h_max 10
_diffrn_reflns_limit_h_min -10
_diffrn_reflns_limit_k_max 0
_diffrn_reflns_limit_k_min -11
_diffrn_reflns_limit_l_max 16
_diffrn_reflns_limit_l_min -16
_diffrn_reflns_number 4031
_diffrn_reflns_theta_full 25.00
_diffrn_reflns_theta_max 25.00
_diffrn_reflns_theta_min 3.02
_diffrn_standards_decay_% 0
_diffrn_standards_interval_count 247
_diffrn_standards_number 3
_exptl_absorpt_coefficient_mu 4.124
_exptl_absorpt_correction_T_max 0.991
_exptl_absorpt_correction_T_min 0.789
_exptl_absorpt_correction_type Psi-scans
_exptl_crystal_colour orange
_exptl_crystal_density_diffrn 1.674
_exptl_crystal_density_method 'not measured'
_exptl_crystal_description plate
_exptl_crystal_F_000 570
_exptl_crystal_size_max 0.20
_exptl_crystal_size_mid 0.20
_exptl_crystal_size_min 0.05
_refine_diff_density_max 1.723
_refine_diff_density_min -1.059
_refine_diff_density_rms 0.171
_refine_ls_extinction_method none
_refine_ls_goodness_of_fit_ref 0.973
_refine_ls_hydrogen_treatment riding
_refine_ls_matrix_type full
_refine_ls_number_parameters 290
_refine_ls_number_reflns 4003
_refine_ls_number_restraints 281
_refine_ls_restrained_S_all 0.999
_refine_ls_R_factor_all 0.0637
_refine_ls_R_factor_gt 0.0489
_refine_ls_shift/su_max 1.186
_refine_ls_shift/su_mean 0.004
_refine_ls_structure_factor_coef Fsqd
_refine_ls_weighting_details 'calc w=1/[\s^2^(Fo^2^)+(0.0779P)^2^] where P=(Fo^2^+2Fc^2^)/3'
_refine_ls_weighting_scheme calc
_refine_ls_wR_factor_gt 0.1200
_refine_ls_wR_factor_ref 0.1254
_reflns_number_gt 3219
_reflns_number_total 4003
_reflns_threshold_expression >2sigma(I)
_cod_original_cell_volume 1140.6(4)
_cod_database_code 4300043

loop_
_symmetry_equiv_pos_as_xyz
'x, y, z'
'-x, -y, -z'

loop_
_atom_site_label
_atom_site_type_symbol
_atom_site_fract_x
_atom_site_fract_y
_atom_site_fract_z
_atom_site_U_iso_or_equiv
_atom_site_adp_type
_atom_site_occupancy
_atom_site_symmetry_multiplicity
_atom_site_calc_flag
_atom_site_refinement_flags
_atom_site_disorder_assembly
_atom_site_disorder_group
Au Au 0.0000 0.5000 0.0000 0.02560(15) Uani 1 2 d S . .
Fe Fe 0.22871(12) 0.11564(11) 0.29719(8) 0.0238(3) Uani 1 1 d . . .
P P 0.0825(2) 0.5822(2) 0.14223(15) 0.0211(4) Uani 1 1 d . . .
C1 C 0.1697(8) 0.3031(8) 0.2128(5) 0.0251(16) Uani 1 1 d DU . .
C2 C 0.0909(9) 0.1987(8) 0.1805(6) 0.0273(17) Uani 1 1 d DU . .
H2 H -0.0156 0.2101 0.1783 0.033 Uiso 1 1 calc R . .
C3 C 0.1981(10) 0.0767(8) 0.1527(6) 0.0333(19) Uani 1 1 d DU . .
H3 H 0.1761 -0.0077 0.1284 0.040 Uiso 1 1 calc R . .
C4 C 0.3436(10) 0.1016(8) 0.1673(6) 0.0350(19) Uani 1 1 d DU . .
H4 H 0.4364 0.0361 0.1554 0.042 Uiso 1 1 calc R . .
C5 C 0.3280(9) 0.2398(9) 0.2023(7) 0.0327(19) Uani 1 1 d DU . .
H5 H 0.395(10) 0.272(10) 0.218(7) 0.039 Uiso 1 1 d . . .
C6 C 0.0939(13) 0.0659(10) 0.4088(7) 0.051(2) Uani 1 1 d DU . .
H6 H -0.0130 0.0811 0.4062 0.061 Uiso 1 1 calc R . .
C7 C 0.1981(12) -0.0590(10) 0.3829(7) 0.053(2) Uani 1 1 d DU . .
H7 H 0.1734 -0.1432 0.3602 0.063 Uiso 1 1 calc R . .
C8 C 0.3420(12) -0.0384(11) 0.3962(7) 0.055(3) Uani 1 1 d DU . .
H8 H 0.4335 -0.1054 0.3837 0.065 Uiso 1 1 calc R . .
C9 C 0.3296(12) 0.0999(13) 0.4314(8) 0.064(3) Uani 1 1 d DU . .
H9 H 0.4110 0.1424 0.4472 0.076 Uiso 1 1 calc R . .
C10 C 0.1758(13) 0.1632(11) 0.4388(6) 0.053(2) Uani 1 1 d DU . .
H10 H 0.1343 0.2564 0.4606 0.064 Uiso 1 1 calc R . .
C11 C 0.1007(9) 0.4482(8) 0.2461(6) 0.0267(17) Uani 1 1 d U . .
H11A H 0.1644 0.4729 0.2987 0.032 Uiso 1 1 calc R . .
H11B H -0.0002 0.4484 0.2744 0.032 Uiso 1 1 calc R . .
C21 C -0.0458(8) 0.7453(8) 0.1790(5) 0.0237(16) Uani 1 1 d DU . .
C22 C -0.0966(9) 0.7653(9) 0.2748(6) 0.038(2) Uani 1 1 d DU . .
H22 H -0.0638 0.6923 0.3257 0.045 Uiso 1 1 calc R . .
C23 C -0.1958(10) 0.8927(9) 0.2963(7) 0.045(2) Uani 1 1 d DU . .
H23 H -0.2299 0.9069 0.3624 0.055 Uiso 1 1 calc R . .
C24 C -0.2450(10) 0.9982(10) 0.2232(6) 0.040(2) Uani 1 1 d DU . .
H24 H -0.3141 1.0844 0.2384 0.048 Uiso 1 1 calc R . .
C25 C -0.1935(10) 0.9788(9) 0.1267(7) 0.041(2) Uani 1 1 d DU . .
H25 H -0.2254 1.0522 0.0758 0.049 Uiso 1 1 calc R . .
C26 C -0.0951(10) 0.8512(9) 0.1054(6) 0.037(2) Uani 1 1 d DU . .
H26 H -0.0612 0.8367 0.0393 0.044 Uiso 1 1 calc R . .
C31 C 0.2643(9) 0.6299(7) 0.1230(5) 0.0270(17) Uani 1 1 d DU . .
C32 C 0.3491(9) 0.6528(8) 0.2016(7) 0.038(2) Uani 1 1 d DU . .
H32 H 0.3159 0.6402 0.2678 0.046 Uiso 1 1 calc R . .
C33 C 0.4845(10) 0.6948(10) 0.1833(9) 0.053(2) Uani 1 1 d DU . .
H33 H 0.5433 0.7101 0.2379 0.064 Uiso 1 1 calc R . .
C34 C 0.5355(11) 0.7148(10) 0.0885(8) 0.058(3) Uani 1 1 d DU . .
H34 H 0.6277 0.7443 0.0772 0.070 Uiso 1 1 calc R . .
C35 C 0.4495(11) 0.6910(12) 0.0103(9) 0.061(3) Uani 1 1 d DU . .
H35 H 0.4832 0.7038 -0.0558 0.073 Uiso 1 1 calc R . .
C36 C 0.3135(10) 0.6483(10) 0.0267(7) 0.042(2) Uani 1 1 d DU . .
H36 H 0.2551 0.6319 -0.0278 0.050 Uiso 1 1 calc R . .
C99A C 0.693(4) 0.342(4) 0.4187(13) 0.083(10) Uiso 0.374(4) 1 d PDU A 1
Cl1A Cl 0.8124(7) 0.4353(7) 0.4850(5) 0.0413(16) Uani 0.374(4) 1 d PDU A 1
Cl2A Cl 0.7029(7) 0.3843(8) 0.2923(5) 0.0301(17) Uani 0.374(4) 1 d PDU A 1
C99B C 0.692(4) 0.354(6) 0.304(3) 0.000(13) Uiso 0.126(4) 1 d PDU A 2
Cl1B Cl 0.5169(14) 0.3955(14) 0.3751(10) 0.020(3) Uiso 0.126(4) 1 d PDU A 2
Cl2B Cl 0.7405(15) 0.2344(15) 0.4071(11) 0.022(4) Uiso 0.126(4) 1 d PDU A 2
Cl3 Cl 0.7250(5) 0.4970(5) 0.4627(3) 0.0358(10) Uiso 0.50 1 d PDU B 3
O1 O 0.8823(12) 0.4822(14) 0.4482(10) 0.056(4) Uiso 0.50 1 d PDU B 3
O2 O 0.6318(13) 0.6362(12) 0.4279(9) 0.051(3) Uiso 0.50 1 d PDU B 3
O3 O 0.6824(14) 0.4473(14) 0.5602(8) 0.058(4) Uiso 0.50 1 d PDU B 3
O4 O 0.676(2) 0.3879(18) 0.3895(13) 0.120(8) Uiso 0.50 1 d PDU B 3

loop_
_atom_site_aniso_label
_atom_site_aniso_U_11
_atom_site_aniso_U_22
_atom_site_aniso_U_33
_atom_site_aniso_U_23
_atom_site_aniso_U_13
_atom_site_aniso_U_12
Au 0.0314(3) 0.0186(2) 0.0282(3) -0.00292(18) -0.0057(2) -0.00797(18)
Fe 0.0264(6) 0.0233(6) 0.0214(6) 0.0041(5) -0.0033(5) -0.0065(5)
P 0.0238(10) 0.0182(9) 0.0218(10) -0.0001(8) -0.0019(8) -0.0062(8)
C1 0.036(4) 0.020(3) 0.019(4) 0.005(3) -0.001(3) -0.006(3)
C2 0.031(4) 0.026(4) 0.025(4) 0.004(3) -0.009(3) -0.009(3)
C3 0.056(5) 0.017(4) 0.028(4) 0.000(3) -0.009(4) -0.010(3)
C4 0.043(4) 0.022(4) 0.037(5) 0.004(3) 0.014(4) -0.003(3)
C5 0.031(4) 0.032(4) 0.038(5) 0.000(4) 0.004(4) -0.013(3)
C6 0.062(5) 0.056(6) 0.033(5) 0.012(4) 0.011(5) -0.012(4)
C7 0.081(6) 0.029(4) 0.048(6) 0.021(4) 0.004(5) -0.018(4)
C8 0.060(5) 0.057(6) 0.034(5) 0.011(4) -0.008(5) 0.009(5)
C9 0.073(6) 0.081(7) 0.042(6) 0.007(5) -0.028(5) -0.029(5)
C10 0.091(7) 0.043(5) 0.018(4) 0.002(4) -0.006(5) -0.001(5)
C11 0.027(4) 0.026(4) 0.026(4) 0.004(3) 0.003(3) -0.008(3)
C21 0.022(4) 0.024(4) 0.028(4) -0.007(3) -0.003(3) -0.010(3)
C22 0.042(5) 0.035(4) 0.033(4) -0.003(4) 0.007(4) -0.002(4)
C23 0.046(5) 0.040(5) 0.047(5) -0.010(4) 0.014(4) -0.001(4)
C24 0.029(5) 0.037(4) 0.052(5) -0.013(4) 0.002(4) -0.001(4)
C25 0.042(5) 0.030(4) 0.045(5) -0.001(4) -0.014(4) 0.003(4)
C26 0.050(5) 0.034(4) 0.025(4) -0.006(3) -0.006(4) -0.003(4)
C31 0.025(4) 0.016(3) 0.039(4) 0.001(3) 0.005(3) -0.005(3)
C32 0.028(4) 0.040(5) 0.050(5) -0.013(4) -0.001(4) -0.010(4)
C33 0.033(5) 0.043(5) 0.086(6) -0.009(5) -0.016(5) -0.014(4)
C34 0.028(5) 0.037(5) 0.109(8) 0.005(6) 0.015(5) -0.009(4)
C35 0.050(6) 0.059(6) 0.070(6) 0.023(6) 0.024(5) -0.011(5)
C36 0.048(5) 0.038(5) 0.038(4) 0.005(4) 0.007(4) -0.010(4)
Cl1A 0.041(4) 0.047(4) 0.038(3) -0.006(3) -0.003(3) -0.013(3)
Cl2A 0.027(3) 0.041(4) 0.025(3) -0.014(3) -0.004(2) -0.009(3)

loop_
_atom_type_symbol
_atom_type_description
_atom_type_scat_dispersion_real
_atom_type_scat_dispersion_imag
_atom_type_scat_source
C C 0.0033 0.0016 'International Tables Vol C Tables 4.2.6.8 and 6.1.1.4'
H H 0.0000 0.0000 'International Tables Vol C Tables 4.2.6.8 and 6.1.1.4'
O O 0.0106 0.0060 'International Tables Vol C Tables 4.2.6.8 and 6.1.1.4'
P P 0.1023 0.0942 'International Tables Vol C Tables 4.2.6.8 and 6.1.1.4'
Cl Cl 0.1484 0.1585 'International Tables Vol C Tables 4.2.6.8 and 6.1.1.4'
Fe Fe 0.3463 0.8444 'International Tables Vol C Tables 4.2.6.8 and 6.1.1.4'
Au Au -2.0133 8.8022 'International Tables Vol C Tables 4.2.6.8 and 6.1.1.4'

loop_
_geom_angle_atom_site_label_1
_geom_angle_atom_site_label_2
_geom_angle_atom_site_label_3
_geom_angle
_geom_angle_site_symmetry_1
_geom_angle_site_symmetry_3
_geom_angle_publ_flag
P Au P 180.00(5) 2_565 . y
C9 Fe C10 40.5(4) . . ?
C9 Fe C2 159.8(4) . . ?
C10 Fe C2 122.9(4) . . ?
C9 Fe C4 123.5(4) . . ?
C10 Fe C4 159.3(4) . . ?
C2 Fe C4 68.5(3) . . ?
C9 Fe C8 40.8(4) . . ?
C10 Fe C8 68.1(4) . . ?
C2 Fe C8 157.0(4) . . ?
C4 Fe C8 108.4(4) . . ?
C9 Fe C1 123.3(4) . . ?
C10 Fe C1 106.7(3) . . ?
C2 Fe C1 41.5(3) . . ?
C4 Fe C1 69.4(3) . . ?
C8 Fe C1 160.7(4) . . ?
C9 Fe C5 108.7(4) . . ?
C10 Fe C5 123.4(4) . . ?
C2 Fe C5 68.8(3) . . ?
C4 Fe C5 40.5(3) . . ?
C8 Fe C5 124.6(4) . . ?
C1 Fe C5 41.5(3) . . ?
C9 Fe C6 67.8(4) . . ?
C10 Fe C6 40.1(4) . . ?
C2 Fe C6 106.7(4) . . ?
C4 Fe C6 159.3(4) . . ?
C8 Fe C6 67.6(4) . . ?
C1 Fe C6 121.2(4) . . ?
C5 Fe C6 158.5(4) . . ?
C9 Fe C3 158.8(4) . . ?
C10 Fe C3 158.8(4) . . ?
C2 Fe C3 40.6(3) . . ?
C4 Fe C3 40.6(4) . . ?
C8 Fe C3 122.3(4) . . ?
C1 Fe C3 69.3(3) . . ?
C5 Fe C3 68.2(3) . . ?
C6 Fe C3 122.9(4) . . ?
C9 Fe C7 67.5(4) . . ?
C10 Fe C7 67.6(4) . . ?
C2 Fe C7 121.8(4) . . ?
C4 Fe C7 123.6(4) . . ?
C8 Fe C7 39.6(4) . . ?
C1 Fe C7 157.5(4) . . ?
C5 Fe C7 159.8(4) . . ?
C6 Fe C7 40.4(3) . . ?
C3 Fe C7 107.6(4) . . ?
C21 P C31 105.6(3) . . y
C21 P C11 107.9(3) . . y
C31 P C11 108.5(3) . . y
C21 P Au 111.6(2) . . y
C31 P Au 111.3(2) . . y
C11 P Au 111.7(3) . . y
C2 C1 C5 105.8(7) . . ?
C2 C1 C11 126.7(7) . . ?
C5 C1 C11 127.4(7) . . ?
C2 C1 Fe 69.1(4) . . ?
C5 C1 Fe 69.3(4) . . ?
C11 C1 Fe 127.8(5) . . ?
C3 C2 C1 108.7(7) . . ?
C3 C2 Fe 70.1(4) . . ?
C1 C2 Fe 69.4(4) . . ?
C2 C3 C4 108.2(6) . . ?
C2 C3 Fe 69.3(4) . . ?
C4 C3 Fe 69.3(5) . . ?
C5 C4 C3 108.4(7) . . ?
C5 C4 Fe 69.9(5) . . ?
C3 C4 Fe 70.1(5) . . ?
C4 C5 C1 108.8(7) . . ?
C4 C5 Fe 69.6(5) . . ?
C1 C5 Fe 69.2(4) . . ?
C10 C6 C7 107.7(10) . . ?
C10 C6 Fe 69.4(6) . . ?
C7 C6 Fe 70.1(5) . . ?
C8 C7 C6 108.5(9) . . ?
C8 C7 Fe 69.7(5) . . ?
C6 C7 Fe 69.5(5) . . ?
C7 C8 C9 108.0(8) . . ?
C7 C8 Fe 70.7(5) . . ?
C9 C8 Fe 69.2(5) . . ?
C10 C9 C8 107.6(9) . . ?
C10 C9 Fe 69.8(5) . . ?
C8 C9 Fe 70.0(5) . . ?
C6 C10 C9 108.2(9) . . ?
C6 C10 Fe 70.4(5) . . ?
C9 C10 Fe 69.7(6) . . ?
C1 C11 P 110.4(5) . . ?
C26 C21 C22 119.7(7) . . ?
C26 C21 P 116.9(6) . . ?
C22 C21 P 123.3(6) . . ?
C21 C22 C23 119.6(8) . . ?
C24 C23 C22 120.7(8) . . ?
C23 C24 C25 119.8(8) . . ?
C26 C25 C24 119.3(8) . . ?
C21 C26 C25 120.8(8) . . ?
C32 C31 C36 120.1(8) . . ?
C32 C31 P 121.2(6) . . ?
C36 C31 P 118.6(6) . . ?
C31 C32 C33 119.2(9) . . ?
C34 C33 C32 121.8(9) . . ?
C33 C34 C35 118.4(9) . . ?
C34 C35 C36 120.9(10) . . ?
C31 C36 C35 119.5(9) . . ?
Cl2A C99A Cl1A 109.4(12) . . ?
Cl2B C99B Cl1B 79.8(12) . . ?
C99B Cl1B Cl2B 48.3(9) . . ?
C99B Cl2B Cl1B 51.9(10) . . ?
O1 Cl3 O3 115.1(7) . . ?
O1 Cl3 O2 114.9(7) . . ?
O3 Cl3 O2 113.2(7) . . ?
O1 Cl3 O4 105.3(7) . . ?
O3 Cl3 O4 103.7(7) . . ?
O2 Cl3 O4 102.9(7) . . ?

loop_
_geom_bond_atom_site_label_1
_geom_bond_atom_site_label_2
_geom_bond_distance
_geom_bond_site_symmetry_2
_geom_bond_publ_flag
Au P 2.309(2) 2_565 y
Au P 2.309(2) . ?
Fe C9 2.019(10) . ?
Fe C10 2.021(9) . ?
Fe C2 2.029(7) . ?
Fe C4 2.030(8) . ?
Fe C8 2.031(9) . ?
Fe C1 2.033(7) . ?
Fe C5 2.035(8) . ?
Fe C6 2.035(10) . ?
Fe C3 2.040(8) . ?
Fe C7 2.043(8) . ?
P C21 1.819(8) . y
P C31 1.820(8) . y
P C11 1.825(8) . y
C1 C2 1.439(10) . ?
C1 C5 1.440(10) . ?
C1 C11 1.484(10) . ?
C2 C3 1.410(10) . ?
C3 C4 1.411(12) . ?
C4 C5 1.406(10) . ?
C6 C10 1.392(13) . ?
C6 C7 1.409(12) . ?
C7 C8 1.379(13) . ?
C8 C9 1.412(16) . ?
C9 C10 1.399(13) . ?
C21 C26 1.377(10) . ?
C21 C22 1.379(10) . ?
C22 C23 1.389(11) . ?
C23 C24 1.371(11) . ?
C24 C25 1.390(11) . ?
C25 C26 1.386(11) . ?
C31 C32 1.372(10) . ?
C31 C36 1.386(10) . ?
C32 C33 1.392(11) . ?
C33 C34 1.376(12) . ?
C34 C35 1.377(13) . ?
C35 C36 1.398(12) . ?
C99A Cl2A 1.735(17) . ?
C99A Cl1A 1.815(18) . ?
C99B Cl2B 1.73(3) . ?
C99B Cl1B 1.83(3) . ?
Cl1B Cl2B 2.286(17) . ?
Cl3 O1 1.418(11) . ?
Cl3 O3 1.452(11) . ?
Cl3 O2 1.462(11) . ?
Cl3 O4 1.611(13) . ?
